data_7046228
loop_
_publ_author_name
'Gim\'enez-L\'opez, Maria Del Carmen'
'Clemente-Le\'on, Miguel'
'Gim\'enez-Saiz, Carlos'

_publ_section_title
;
 Unravelling the spin-state of solvated [Fe(bpp)<sub>2</sub>]<sup>2+</sup>
 spin-crossover complexes: structure-function relationship.
;
_journal_issue 31
_journal_name_full 'Dalton transactions (Cambridge, England : 2003)'
_journal_page_first 10453
_journal_page_last 10462
_journal_paper_doi 10.1039/c8dt01269e
_journal_volume 47
_journal_year 2018
_chemical_formula_sum 'C78 H80 Cr2 Fe3 N42 O13'
_chemical_formula_weight 2085.39
_space_group_crystal_system monoclinic
_space_group_IT_number 15
_space_group_name_Hall '-C 2yc'
_space_group_name_H-M_alt 'C 1 2/c 1'
_symmetry_space_group_name_Hall '-C 2yc'
_symmetry_space_group_name_H-M 'C 1 2/c 1'
_atom_sites_solution_hydrogens mixed
_audit_creation_method SHELXL-2016/4
_audit_update_record
;
2018-04-27 deposited with the CCDC.
2018-04-30 downloaded from the CCDC.
;
_cell_angle_alpha 90
_cell_angle_beta 110.9946(11)
_cell_angle_gamma 90
_cell_formula_units_Z 4
_cell_length_a 18.4284(3)
_cell_length_b 24.2368(5)
_cell_length_c 23.7068(4)
_cell_measurement_reflns_used 10993
_cell_measurement_temperature 293(2)
_cell_measurement_theta_max 27.485
_cell_measurement_theta_min 0.998
_cell_volume 9885.6(3)
_computing_cell_refinement 'HKL Scalepack (Otwinowski & Minor 1997)'
_computing_data_collection 'Collect (Nonius BV, 1997-2000)'
_computing_data_reduction
;
HKL Denzo and Scalepack (Otwinowski & Minor 1997)
;
_computing_publication_material 'WinGX publication routines (Farrugia, 1999)'
_computing_structure_refinement SHELXL-2016/4
_computing_structure_solution 'SIR97 (Altomare et al., 1997)'
_diffrn_ambient_temperature 293(2)
_diffrn_detector_area_resol_mean 9
_diffrn_measured_fraction_theta_full 0.999
_diffrn_measured_fraction_theta_max 0.995
_diffrn_measurement_device_type KappaCCD
_diffrn_measurement_method CCD
_diffrn_radiation_type MoK\a
_diffrn_radiation_wavelength 0.71073
_diffrn_reflns_av_R_equivalents 0.0515
_diffrn_reflns_av_unetI/netI 0.0910
_diffrn_reflns_Laue_measured_fraction_full 0.999
_diffrn_reflns_Laue_measured_fraction_max 0.995
_diffrn_reflns_limit_h_max 23
_diffrn_reflns_limit_h_min -23
_diffrn_reflns_limit_k_max 31
_diffrn_reflns_limit_k_min -31
_diffrn_reflns_limit_l_max 30
_diffrn_reflns_limit_l_min -30
_diffrn_reflns_number 20859
_diffrn_reflns_point_group_measured_fraction_full 0.999
_diffrn_reflns_point_group_measured_fraction_max 0.995
_diffrn_reflns_theta_full 25.242
_diffrn_reflns_theta_max 27.503
_diffrn_reflns_theta_min 1.840
_diffrn_source 'fine-focus sealed tube'
_exptl_absorpt_coefficient_mu 0.721
_exptl_absorpt_correction_T_max 0.956
_exptl_absorpt_correction_T_min 0.819
_exptl_absorpt_correction_type multi-scan
_exptl_absorpt_process_details
;
multi-scan from symmetry-related measurements 
 Sortav (Blessing 1995)
;
_exptl_crystal_colour red
_exptl_crystal_density_diffrn 1.401
_exptl_crystal_description prism
_exptl_crystal_F_000 4288
_exptl_crystal_preparation 'Magnetic properties'
_exptl_crystal_size_max 0.34
_exptl_crystal_size_mid 0.11
_exptl_crystal_size_min 0.09
_refine_diff_density_max 0.751
_refine_diff_density_min -0.307
_refine_diff_density_rms 0.074
_refine_ls_extinction_method none
_refine_ls_goodness_of_fit_ref 0.872
_refine_ls_hydrogen_treatment mixed
_refine_ls_matrix_type full
_refine_ls_number_parameters 642
_refine_ls_number_reflns 11307
_refine_ls_number_restraints 6
_refine_ls_restrained_S_all 0.872
_refine_ls_R_factor_all 0.1135
_refine_ls_R_factor_gt 0.0530
_refine_ls_shift/su_max 0.001
_refine_ls_shift/su_mean 0.000
_refine_ls_structure_factor_coef Fsqd
_refine_ls_weighting_details 'w=1/[\s^2^(Fo^2^)+(0.1187P)^2^] where P=(Fo^2^+2Fc^2^)/3'
_refine_ls_weighting_scheme calc
_refine_ls_wR_factor_gt 0.1551
_refine_ls_wR_factor_ref 0.1825
_reflns_Friedel_coverage 0.000
_reflns_number_gt 6211
_reflns_number_total 11307
_reflns_threshold_expression 'I > 2\s(I)'
_cod_data_source_file c8dt01269e2.cif
_cod_data_source_block shelx_CCDC1
_cod_depositor_comments 'Adding full bibliography for 7046227--7046228.cif.'
_cod_database_code 7046228
_shelx_shelxl_version_number 2016/4
_shelx_space_group_comment
;
The symmetry employed for this shelxl refinement is uniquely defined
by the following loop, which should always be used as a source of
symmetry information in preference to the above space-group names.
They are only intended as comments.
;

loop_
_space_group_symop_operation_xyz
'x, y, z'
'-x, y, -z+1/2'
'x+1/2, y+1/2, z'
'-x+1/2, y+1/2, -z+1/2'
'-x, -y, -z'
'x, -y, z-1/2'
'-x+1/2, -y+1/2, -z'
'x+1/2, -y+1/2, z-1/2'

loop_
_atom_site_label
_atom_site_type_symbol
_atom_site_fract_x
_atom_site_fract_y
_atom_site_fract_z
_atom_site_U_iso_or_equiv
_atom_site_adp_type
_atom_site_occupancy
_atom_site_site_symmetry_order
_atom_site_calc_flag
_atom_site_refinement_flags_posn
_atom_site_refinement_flags_adp
_atom_site_refinement_flags_occupancy
FE1 Fe 1.000000 0.19361(3) 0.250000 0.03130(18) Uani 1 2 d S T P
FE2 Fe 0.99580(3) 0.23785(2) 0.57613(2) 0.03085(15) Uani 1 1 d . . .
CR1 Cr 0.71124(3) -0.03969(2) 0.15384(3) 0.03864(18) Uani 1 1 d . . .
C1 C 0.6869(2) 0.00263(17) 0.0727(2) 0.0498(10) Uani 1 1 d . . .
C2 C 0.6145(3) -0.00850(18) 0.16834(19) 0.0517(11) Uani 1 1 d . . .
C3 C 0.7740(2) 0.02832(18) 0.19678(19) 0.0514(10) Uani 1 1 d . . .
C4 C 0.7439(2) -0.07668(17) 0.23797(18) 0.0455(10) Uani 1 1 d . . .
C5 C 0.8058(2) -0.07374(16) 0.13710(17) 0.0440(9) Uani 1 1 d . . .
C6 C 0.6476(2) -0.10983(17) 0.11545(17) 0.0441(9) Uani 1 1 d . . .
C7 C 1.0995(2) 0.2380(2) 0.76315(17) 0.0560(12) Uani 1 1 d . . .
H7 H 1.119635 0.253294 0.801655 0.067 Uiso 1 1 calc R U .
C8 C 1.0998(2) 0.1836(2) 0.74961(16) 0.0526(11) Uani 1 1 d . . .
H8 H 1.118890 0.154424 0.776366 0.063 Uiso 1 1 calc R U .
C9 C 1.0648(2) 0.18086(16) 0.68617(15) 0.0382(9) Uani 1 1 d . . .
C10 C 1.0462(2) 0.13784(16) 0.64040(16) 0.0406(9) Uani 1 1 d . . .
C11 C 1.0581(2) 0.08165(17) 0.64808(19) 0.0490(10) Uani 1 1 d . . .
H11 H 1.081855 0.066606 0.686399 0.059 Uiso 1 1 calc R U .
C12 C 1.0342(3) 0.04893(18) 0.5983(2) 0.0620(12) Uani 1 1 d . . .
H12 H 1.042377 0.011052 0.602553 0.074 Uiso 1 1 calc R U .
C13 C 0.9977(3) 0.07127(18) 0.54087(19) 0.0544(11) Uani 1 1 d . . .
H13 H 0.981370 0.048723 0.506879 0.065 Uiso 1 1 calc R U .
C14 C 0.9864(2) 0.12726(16) 0.53562(17) 0.0407(9) Uani 1 1 d . . .
C15 C 0.9509(2) 0.15980(16) 0.48141(16) 0.0373(8) Uani 1 1 d . . .
C16 C 0.9118(2) 0.14951(18) 0.41975(17) 0.0482(10) Uani 1 1 d . . .
H16 H 0.900900 0.115288 0.400832 0.058 Uiso 1 1 calc R U .
C17 C 0.8930(2) 0.19977(18) 0.39336(16) 0.0474(10) Uani 1 1 d . . .
H17 H 0.867021 0.206502 0.352414 0.057 Uiso 1 1 calc R U .
C18 C 1.2150(2) 0.2837(2) 0.57991(19) 0.0595(12) Uani 1 1 d . . .
H18 H 1.266880 0.279083 0.584469 0.071 Uiso 1 1 calc R U .
C19 C 1.1771(2) 0.3324(2) 0.57100(19) 0.0592(12) Uani 1 1 d . . .
H19 H 1.196630 0.367243 0.568095 0.071 Uiso 1 1 calc R U .
C20 C 1.1021(2) 0.31869(16) 0.56715(16) 0.0412(9) Uani 1 1 d . . .
C21 C 1.0322(2) 0.34937(16) 0.56095(15) 0.0415(9) Uani 1 1 d . . .
C22 C 1.0182(3) 0.40592(18) 0.55218(18) 0.0550(11) Uani 1 1 d . . .
H22 H 1.056200 0.429351 0.548521 0.066 Uiso 1 1 calc R U .
C23 C 0.9474(3) 0.42633(18) 0.54906(19) 0.0620(12) Uani 1 1 d . . .
H23 H 0.937604 0.463978 0.543680 0.074 Uiso 1 1 calc R U .
C24 C 0.8900(3) 0.39107(18) 0.55389(18) 0.0547(11) Uani 1 1 d . . .
H24 H 0.841761 0.404825 0.551160 0.066 Uiso 1 1 calc R U .
C25 C 0.9061(2) 0.33553(16) 0.56276(15) 0.0410(9) Uani 1 1 d . . .
C26 C 0.9353(2) 0.30066(16) 0.24820(16) 0.0397(9) Uani 1 1 d . . .
C27 C 0.7835(2) 0.28773(19) 0.57335(17) 0.0491(10) Uani 1 1 d . . .
H27 H 0.748407 0.316330 0.569577 0.059 Uiso 1 1 calc R U .
C28 C 0.7728(2) 0.23272(19) 0.58256(18) 0.0501(11) Uani 1 1 d . . .
H28 H 0.728825 0.216874 0.586293 0.060 Uiso 1 1 calc R U .
C29 C 0.7699(2) 0.21324(19) 0.23599(17) 0.0491(10) Uani 1 1 d . . .
H29 H 0.719727 0.202288 0.231494 0.059 Uiso 1 1 calc R U .
C30 C 0.7953(2) 0.26640(18) 0.23930(18) 0.0471(10) Uani 1 1 d . . .
H30 H 0.766969 0.298422 0.237995 0.057 Uiso 1 1 calc R U .
C31 C 0.8733(2) 0.26231(15) 0.24506(16) 0.0380(9) Uani 1 1 d . . .
C32 C 0.8570(2) 0.29164(16) 0.57088(15) 0.0368(8) Uani 1 1 d . . .
C33 C 0.9350(3) 0.35739(18) 0.2490(2) 0.0590(12) Uani 1 1 d . . .
H33 H 0.891130 0.376398 0.248863 0.071 Uiso 1 1 calc R U .
C34 C 1.000000 0.3859(3) 0.250000 0.0660(19) Uani 1 2 d S T P
H34 H 0.999999 0.424257 0.249998 0.079 Uiso 1 2 calc R U P
C35 C 1.1025(3) 0.1735(3) 0.43588(19) 0.0678(15) Uani 1 1 d . . .
H35 H 1.125252 0.184213 0.476081 0.081 Uiso 1 1 calc R U .
C36 C 1.0964(3) 0.1205(2) 0.4151(2) 0.0649(14) Uani 1 1 d . . .
H36 H 1.114261 0.088464 0.437333 0.078 Uiso 1 1 calc R U .
C37 C 1.0573(2) 0.12525(18) 0.35310(17) 0.0457(10) Uani 1 1 d . . .
C38 C 1.0308(2) 0.08682(17) 0.30312(18) 0.0458(10) Uani 1 1 d . . .
C39 C 1.0323(3) 0.03023(19) 0.3040(2) 0.0647(13) Uani 1 1 d . . .
H39 H 1.054474 0.011038 0.340067 0.078 Uiso 1 1 calc R U .
C40 C 1.000000 0.0026(3) 0.250000 0.084(3) Uani 1 2 d S T P
H40 H 1.000000 -0.035744 0.250000 0.101 Uiso 1 2 calc R U P
N1 N 0.6801(2) 0.02671(17) 0.02993(17) 0.0670(11) Uani 1 1 d . . .
N2 N 0.5626(2) 0.00806(19) 0.1788(2) 0.0785(13) Uani 1 1 d . . .
N3 N 0.8067(2) 0.06629(18) 0.2225(2) 0.0764(12) Uani 1 1 d . . .
N4 N 0.7597(2) -0.09410(18) 0.28549(18) 0.0673(11) Uani 1 1 d . . .
N5 N 0.8528(2) -0.09345(15) 0.12384(17) 0.0581(10) Uani 1 1 d . . .
N6 N 0.6129(2) -0.14896(16) 0.09613(16) 0.0596(10) Uani 1 1 d . . .
N7 N 1.04329(16) 0.23199(13) 0.66382(12) 0.0366(7) Uani 1 1 d . . .
N8 N 1.01135(16) 0.15981(12) 0.58495(12) 0.0334(7) Uani 1 1 d . . .
N9 N 0.95430(16) 0.21462(13) 0.49159(12) 0.0339(7) Uani 1 1 d . . .
N10 N 1.06528(19) 0.26617(14) 0.71151(13) 0.0421(8) Uani 1 1 d D . .
H10 H 1.059(2) 0.3002(8) 0.7081(17) 0.051 Uiso 1 1 d D U .
N11 N 0.91883(18) 0.23836(13) 0.43727(13) 0.0384(7) Uani 1 1 d D . .
H11A H 0.913(2) 0.2735(8) 0.4381(17) 0.046 Uiso 1 1 d D U .
N12 N 1.09581(17) 0.26420(13) 0.57280(12) 0.0357(7) Uani 1 1 d . . .
N13 N 0.97616(17) 0.31529(12) 0.56582(12) 0.0344(7) Uani 1 1 d . . .
N14 N 0.89031(16) 0.24172(13) 0.57787(12) 0.0351(7) Uani 1 1 d . . .
N15 N 1.16646(19) 0.24318(15) 0.58116(14) 0.0444(8) Uani 1 1 d D . .
H15 H 1.172(2) 0.2093(8) 0.5842(18) 0.053 Uiso 1 1 d D U .
N16 N 0.83868(18) 0.20590(14) 0.58517(13) 0.0405(8) Uani 1 1 d D . .
H16A H 0.848(2) 0.1709(9) 0.5942(16) 0.049 Uiso 1 1 d D U .
N17 N 1.000000 0.27306(17) 0.250000 0.0323(9) Uani 1 2 d S T P
N18 N 0.89322(16) 0.20838(13) 0.24621(12) 0.0344(7) Uani 1 1 d . . .
N19 N 1.04203(17) 0.17836(13) 0.33809(12) 0.0381(7) Uani 1 1 d . . .
N20 N 1.000000 0.11448(17) 0.250000 0.0363(10) Uani 1 2 d S T P
N21 N 1.0703(2) 0.20790(17) 0.38868(14) 0.0512(9) Uani 1 1 d D . .
H21 H 1.065(3) 0.2436(8) 0.389(2) 0.061 Uiso 1 1 d D U .
N22 N 0.82918(18) 0.17943(13) 0.24031(14) 0.0388(7) Uani 1 1 d D . .
H22A H 0.834(2) 0.1444(8) 0.2395(17) 0.047 Uiso 1 1 d D U .
O1 O 1.20889(19) 0.13429(14) 0.59648(13) 0.0705(9) Uani 1 1 d . . .
O2 O 1.0509(2) 0.31978(15) 0.40190(16) 0.0849(11) Uani 1 1 d . . .
O3 O 0.6564(2) 0.09231(17) -0.07774(16) 0.0560(10) Uiso 0.75 1 d . . P
O4 O 1.1006(4) 0.4970(3) 0.3309(3) 0.113(2) Uiso 0.75 1 d . . P
O5 O 1.0716(5) 0.3795(3) 0.7267(4) 0.082(2) Uiso 0.5 1 d . . P
O6 O 1.1725(6) -0.0101(4) 0.4895(5) 0.125(3) Uiso 0.5 1 d . . P
O7 O 0.8099(19) 0.0229(15) 0.4642(15) 0.232(14) Uiso 0.25 1 d . . P
O8 O 0.7137(8) 0.1062(6) 0.3002(6) 0.108(4) Uiso 0.35 1 d . . P
O9 O 1.0304(5) 0.3782(4) 0.7077(4) 0.090(3) Uiso 0.5 1 d . . P
O10 O 0.6977(15) 0.0841(13) 0.3247(11) 0.174(10) Uiso 0.25 1 d . . P
O11 O 1.1089(13) 0.4867(11) 0.3563(10) 0.126(9) Uiso 0.25 1 d . . P
O12 O 0.7985(7) 0.0241(5) 0.3784(5) 0.122(4) Uiso 0.4 1 d . . P

loop_
_atom_site_aniso_label
_atom_site_aniso_U_11
_atom_site_aniso_U_22
_atom_site_aniso_U_33
_atom_site_aniso_U_23
_atom_site_aniso_U_13
_atom_site_aniso_U_12
FE1 0.0340(4) 0.0265(4) 0.0359(4) 0.000 0.0156(3) 0.000
FE2 0.0317(3) 0.0292(3) 0.0325(3) 0.0023(2) 0.0125(2) -0.0001(2)
CR1 0.0417(4) 0.0269(3) 0.0487(4) -0.0011(3) 0.0180(3) -0.0007(3)
C1 0.049(2) 0.038(2) 0.063(3) 0.004(2) 0.021(2) 0.0056(19)
C2 0.051(3) 0.039(3) 0.066(3) 0.005(2) 0.022(2) 0.005(2)
C3 0.055(3) 0.035(2) 0.071(3) -0.005(2) 0.030(2) -0.005(2)
C4 0.041(2) 0.039(2) 0.055(2) 0.002(2) 0.0159(19) -0.0037(18)
C5 0.047(2) 0.032(2) 0.053(2) 0.0031(18) 0.0182(19) 0.0024(18)
C6 0.048(2) 0.036(2) 0.049(2) -0.0032(18) 0.0181(18) -0.0023(19)
C7 0.049(3) 0.084(4) 0.034(2) 0.004(2) 0.0137(18) 0.004(2)
C8 0.050(3) 0.066(3) 0.039(2) 0.013(2) 0.0128(18) 0.011(2)
C9 0.0329(19) 0.045(2) 0.0376(19) 0.0132(18) 0.0132(16) 0.0038(17)
C10 0.033(2) 0.041(2) 0.049(2) 0.0109(19) 0.0158(17) 0.0030(17)
C11 0.051(3) 0.040(2) 0.059(2) 0.015(2) 0.023(2) 0.005(2)
C12 0.068(3) 0.033(2) 0.087(3) 0.011(2) 0.031(3) 0.012(2)
C13 0.066(3) 0.038(2) 0.063(3) -0.003(2) 0.028(2) 0.005(2)
C14 0.043(2) 0.032(2) 0.050(2) 0.0003(18) 0.0199(18) 0.0012(17)
C15 0.038(2) 0.035(2) 0.043(2) -0.0034(17) 0.0189(16) 0.0010(17)
C16 0.050(2) 0.048(3) 0.050(2) -0.015(2) 0.0223(19) -0.003(2)
C17 0.048(2) 0.059(3) 0.0325(19) -0.006(2) 0.0121(17) 0.002(2)
C18 0.036(2) 0.081(4) 0.065(3) 0.005(3) 0.022(2) -0.011(2)
C19 0.046(3) 0.060(3) 0.070(3) 0.012(2) 0.018(2) -0.012(2)
C20 0.042(2) 0.041(2) 0.041(2) 0.0073(18) 0.0145(17) -0.0057(18)
C21 0.047(2) 0.035(2) 0.0379(19) 0.0055(17) 0.0097(17) -0.0060(18)
C22 0.057(3) 0.037(2) 0.063(3) 0.002(2) 0.012(2) -0.014(2)
C23 0.074(3) 0.032(2) 0.072(3) 0.005(2) 0.017(2) 0.005(2)
C24 0.054(3) 0.040(3) 0.065(3) 0.001(2) 0.016(2) 0.015(2)
C25 0.048(2) 0.038(2) 0.0369(19) -0.0016(17) 0.0145(17) 0.0026(18)
C26 0.039(2) 0.033(2) 0.047(2) 0.0021(17) 0.0161(17) 0.0052(17)
C27 0.041(2) 0.052(3) 0.056(2) -0.001(2) 0.0205(19) 0.009(2)
C28 0.032(2) 0.067(3) 0.054(2) 0.003(2) 0.0179(18) 0.001(2)
C29 0.034(2) 0.056(3) 0.058(2) -0.002(2) 0.0169(19) -0.001(2)
C30 0.037(2) 0.043(3) 0.061(3) 0.005(2) 0.0180(19) 0.0085(18)
C31 0.037(2) 0.032(2) 0.045(2) 0.0025(17) 0.0146(16) 0.0056(17)
C32 0.035(2) 0.038(2) 0.0377(19) -0.0009(16) 0.0127(16) 0.0061(17)
C33 0.054(3) 0.033(2) 0.098(3) 0.000(2) 0.038(3) 0.009(2)
C34 0.062(4) 0.027(3) 0.117(6) 0.000 0.041(4) 0.000
C35 0.046(3) 0.118(5) 0.036(2) 0.006(3) 0.0113(19) -0.004(3)
C36 0.052(3) 0.090(4) 0.057(3) 0.030(3) 0.026(2) 0.018(3)
C37 0.040(2) 0.054(3) 0.049(2) 0.018(2) 0.0232(18) 0.0126(19)
C38 0.044(2) 0.040(2) 0.064(3) 0.016(2) 0.032(2) 0.0106(19)
C39 0.076(3) 0.038(3) 0.104(4) 0.024(3) 0.062(3) 0.015(2)
C40 0.111(6) 0.026(4) 0.162(8) 0.000 0.107(6) 0.000
N1 0.089(3) 0.048(2) 0.066(2) 0.015(2) 0.032(2) 0.009(2)
N2 0.066(3) 0.069(3) 0.111(3) -0.001(3) 0.045(3) 0.014(2)
N3 0.082(3) 0.052(3) 0.105(3) -0.023(2) 0.046(2) -0.020(2)
N4 0.056(2) 0.071(3) 0.071(3) 0.019(2) 0.018(2) -0.003(2)
N5 0.060(2) 0.042(2) 0.083(3) 0.0007(19) 0.039(2) 0.0066(18)
N6 0.061(2) 0.044(2) 0.071(2) -0.0066(19) 0.0213(19) -0.0094(19)
N7 0.0365(17) 0.0404(19) 0.0325(15) 0.0011(14) 0.0118(13) -0.0025(14)
N8 0.0342(16) 0.0322(17) 0.0354(16) 0.0050(14) 0.0144(13) -0.0002(13)
N9 0.0320(16) 0.0366(18) 0.0349(15) 0.0015(14) 0.0143(13) 0.0014(13)
N10 0.0436(19) 0.047(2) 0.0338(17) -0.0045(17) 0.0116(14) -0.0038(17)
N11 0.0383(17) 0.043(2) 0.0343(16) 0.0071(16) 0.0129(13) 0.0056(16)
N12 0.0336(17) 0.0395(19) 0.0342(15) 0.0027(14) 0.0123(13) 0.0007(14)
N13 0.0375(17) 0.0279(16) 0.0376(15) 0.0022(13) 0.0133(13) -0.0003(13)
N14 0.0345(16) 0.0380(18) 0.0331(15) 0.0020(13) 0.0125(13) -0.0038(14)
N15 0.0345(18) 0.055(2) 0.0438(18) 0.0070(18) 0.0140(14) 0.0014(18)
N16 0.0396(18) 0.043(2) 0.0412(17) 0.0005(16) 0.0174(14) -0.0073(16)
N17 0.034(2) 0.027(2) 0.038(2) 0.000 0.0164(18) 0.000
N18 0.0345(16) 0.0328(17) 0.0380(16) -0.0027(13) 0.0154(13) -0.0013(13)
N19 0.0354(17) 0.046(2) 0.0353(16) -0.0040(15) 0.0155(13) 0.0014(15)
N20 0.040(2) 0.026(2) 0.051(3) 0.000 0.027(2) 0.000
N21 0.049(2) 0.068(3) 0.0376(18) -0.009(2) 0.0165(15) -0.004(2)
N22 0.0374(18) 0.0353(18) 0.0445(17) -0.0049(16) 0.0158(14) -0.0070(15)
O1 0.087(2) 0.067(2) 0.0656(19) 0.0125(17) 0.0366(17) 0.0219(19)
O2 0.088(3) 0.073(3) 0.099(2) -0.016(2) 0.040(2) -0.009(2)

loop_
_atom_type_symbol
_atom_type_description
_atom_type_scat_dispersion_real
_atom_type_scat_dispersion_imag
_atom_type_scat_source
Fe Fe 0.3463 0.8444 'International Tables Vol C Tables 4.2.6.8 and 6.1.1.4'
Cr Cr 0.3209 0.6236 'International Tables Vol C Tables 4.2.6.8 and 6.1.1.4'
C C 0.0033 0.0016 'International Tables Vol C Tables 4.2.6.8 and 6.1.1.4'
N N 0.0061 0.0033 'International Tables Vol C Tables 4.2.6.8 and 6.1.1.4'
O O 0.0106 0.0060 'International Tables Vol C Tables 4.2.6.8 and 6.1.1.4'
H H 0.0000 0.0000 'International Tables Vol C Tables 4.2.6.8 and 6.1.1.4'

loop_
_geom_angle_atom_site_label_1
_geom_angle_atom_site_label_2
_geom_angle_atom_site_label_3
_geom_angle
_geom_angle_site_symmetry_1
_geom_angle_site_symmetry_3
N20 FE1 N17 180.0 . .
N20 FE1 N18 100.47(9) . .
N17 FE1 N18 79.53(9) . .
N20 FE1 N18 100.47(9) . 2_755
N17 FE1 N18 79.53(9) . 2_755
N18 FE1 N18 159.06(18) . 2_755
N20 FE1 N19 79.27(10) . .
N17 FE1 N19 100.73(10) . .
N18 FE1 N19 95.09(11) . .
N18 FE1 N19 88.79(11) 2_755 .
N20 FE1 N19 79.27(10) . 2_755
N17 FE1 N19 100.73(10) . 2_755
N18 FE1 N19 88.79(11) . 2_755
N18 FE1 N19 95.09(11) 2_755 2_755
N19 FE1 N19 158.54(19) . 2_755
N13 FE2 N8 177.83(12) . .
N13 FE2 N7 101.54(12) . .
N8 FE2 N7 79.57(12) . .
N13 FE2 N9 99.51(12) . .
N8 FE2 N9 79.37(12) . .
N7 FE2 N9 158.94(13) . .
N13 FE2 N14 79.17(13) . .
N8 FE2 N14 98.95(12) . .
N7 FE2 N14 92.90(12) . .
N9 FE2 N14 90.49(11) . .
N13 FE2 N12 79.30(13) . .
N8 FE2 N12 102.61(12) . .
N7 FE2 N12 89.86(12) . .
N9 FE2 N12 94.58(11) . .
N14 FE2 N12 158.41(13) . .
C3 CR1 C2 89.47(17) . .
C3 CR1 C6 176.58(16) . .
C2 CR1 C6 89.26(16) . .
C3 CR1 C4 87.28(16) . .
C2 CR1 C4 88.21(16) . .
C6 CR1 C4 89.51(15) . .
C3 CR1 C1 87.65(16) . .
C2 CR1 C1 93.43(16) . .
C6 CR1 C1 95.59(16) . .
C4 CR1 C1 174.66(16) . .
C3 CR1 C5 92.91(16) . .
C2 CR1 C5 177.61(16) . .
C6 CR1 C5 88.38(16) . .
C4 CR1 C5 92.15(15) . .
C1 CR1 C5 86.42(16) . .
N1 C1 CR1 174.2(4) . .
N2 C2 CR1 177.1(4) . .
N3 C3 CR1 176.4(4) . .
N4 C4 CR1 175.4(4) . .
N5 C5 CR1 174.6(4) . .
N6 C6 CR1 177.8(4) . .
N10 C7 C8 108.5(4) . .
N10 C7 H7 125.7 . .
C8 C7 H7 125.7 . .
C7 C8 C9 105.0(4) . .
C7 C8 H8 127.5 . .
C9 C8 H8 127.5 . .
N7 C9 C8 109.5(4) . .
N7 C9 C10 114.0(3) . .
C8 C9 C10 136.4(4) . .
N8 C10 C11 121.0(4) . .
N8 C10 C9 110.3(3) . .
C11 C10 C9 128.7(3) . .
C12 C11 C10 118.3(4) . .
C12 C11 H11 120.8 . .
C10 C11 H11 120.8 . .
C11 C12 C13 121.0(4) . .
C11 C12 H12 119.5 . .
C13 C12 H12 119.5 . .
C14 C13 C12 118.5(4) . .
C14 C13 H13 120.7 . .
C12 C13 H13 120.7 . .
N8 C14 C13 120.4(3) . .
N8 C14 C15 110.9(3) . .
C13 C14 C15 128.7(4) . .
N9 C15 C16 109.6(3) . .
N9 C15 C14 113.6(3) . .
C16 C15 C14 136.8(4) . .
C17 C16 C15 105.8(4) . .
C17 C16 H16 127.1 . .
C15 C16 H16 127.1 . .
N11 C17 C16 107.7(3) . .
N11 C17 H17 126.1 . .
C16 C17 H17 126.1 . .
N15 C18 C19 109.5(4) . .
N15 C18 H18 125.2 . .
C19 C18 H18 125.2 . .
C18 C19 C20 104.3(4) . .
C18 C19 H19 127.8 . .
C20 C19 H19 127.8 . .
N12 C20 C19 110.4(4) . .
N12 C20 C21 114.3(3) . .
C19 C20 C21 135.2(4) . .
N13 C21 C22 120.3(4) . .
N13 C21 C20 110.8(3) . .
C22 C21 C20 129.0(4) . .
C23 C22 C21 118.9(4) . .
C23 C22 H22 120.5 . .
C21 C22 H22 120.5 . .
C22 C23 C24 120.5(4) . .
C22 C23 H23 119.7 . .
C24 C23 H23 119.7 . .
C25 C24 C23 118.9(4) . .
C25 C24 H24 120.6 . .
C23 C24 H24 120.6 . .
N13 C25 C24 120.6(4) . .
N13 C25 C32 110.7(3) . .
C24 C25 C32 128.7(4) . .
N17 C26 C33 120.1(4) . .
N17 C26 C31 110.6(3) . .
C33 C26 C31 129.3(4) . .
C28 C27 C32 105.7(4) . .
C28 C27 H27 127.1 . .
C32 C27 H27 127.1 . .
N16 C28 C27 107.2(4) . .
N16 C28 H28 126.4 . .
C27 C28 H28 126.4 . .
N22 C29 C30 108.6(4) . .
N22 C29 H29 125.7 . .
C30 C29 H29 125.7 . .
C29 C30 C31 105.0(4) . .
C29 C30 H30 127.5 . .
C31 C30 H30 127.5 . .
N18 C31 C30 109.4(3) . .
N18 C31 C26 114.4(3) . .
C30 C31 C26 136.2(4) . .
N14 C32 C27 110.2(4) . .
N14 C32 C25 113.5(3) . .
C27 C32 C25 136.3(4) . .
C26 C33 C34 119.7(4) . .
C26 C33 H33 120.2 . .
C34 C33 H33 120.2 . .
C33 C34 C33 119.7(6) . 2_755
C33 C34 H34 120.1 . .
C33 C34 H34 120.1 2_755 .
N21 C35 C36 109.0(4) . .
N21 C35 H35 125.5 . .
C36 C35 H35 125.5 . .
C35 C36 C37 104.4(4) . .
C35 C36 H36 127.8 . .
C37 C36 H36 127.8 . .
N19 C37 C36 109.9(4) . .
N19 C37 C38 115.1(3) . .
C36 C37 C38 135.0(4) . .
N20 C38 C39 120.4(4) . .
N20 C38 C37 110.3(4) . .
C39 C38 C37 129.2(4) . .
C38 C39 C40 118.2(5) . .
C38 C39 H39 120.9 . .
C40 C39 H39 120.9 . .
C39 C40 C39 121.8(6) 2_755 .
C39 C40 H40 119.1 2_755 .
C39 C40 H40 119.1 . .
N10 N7 C9 106.2(3) . .
N10 N7 FE2 137.5(3) . .
C9 N7 FE2 116.2(2) . .
C10 N8 C14 120.7(3) . .
C10 N8 FE2 119.8(2) . .
C14 N8 FE2 119.5(2) . .
N11 N9 C15 105.9(3) . .
N11 N9 FE2 137.3(3) . .
C15 N9 FE2 116.3(2) . .
N7 N10 C7 110.8(4) . .
N7 N10 H10 123(3) . .
C7 N10 H10 126(3) . .
N9 N11 C17 110.9(3) . .
N9 N11 H11A 115(3) . .
C17 N11 H11A 134(3) . .
C20 N12 N15 106.0(3) . .
C20 N12 FE2 116.0(3) . .
N15 N12 FE2 137.6(3) . .
C25 N13 C21 120.8(3) . .
C25 N13 FE2 119.6(3) . .
C21 N13 FE2 119.5(3) . .
C32 N14 N16 106.5(3) . .
C32 N14 FE2 117.0(2) . .
N16 N14 FE2 136.4(3) . .
C18 N15 N12 109.8(4) . .
C18 N15 H15 132(3) . .
N12 N15 H15 118(3) . .
N14 N16 C28 110.3(3) . .
N14 N16 H16A 125(3) . .
C28 N16 H16A 124(3) . .
C26 N17 C26 120.8(5) . 2_755
C26 N17 FE1 119.6(2) . .
C26 N17 FE1 119.6(2) 2_755 .
N22 N18 C31 106.4(3) . .
N22 N18 FE1 137.7(3) . .
C31 N18 FE1 115.8(2) . .
N21 N19 C37 107.5(3) . .
N21 N19 FE1 136.6(3) . .
C37 N19 FE1 115.1(3) . .
C38 N20 C38 120.9(5) . 2_755
C38 N20 FE1 119.6(2) . .
C38 N20 FE1 119.6(2) 2_755 .
N19 N21 C35 109.2(4) . .
N19 N21 H21 122(3) . .
C35 N21 H21 129(3) . .
N18 N22 C29 110.6(3) . .
N18 N22 H22A 116(3) . .
C29 N22 H22A 133(3) . .

loop_
_geom_bond_atom_site_label_1
_geom_bond_atom_site_label_2
_geom_bond_distance
_geom_bond_site_symmetry_2
FE1 N20 1.918(4) .
FE1 N17 1.926(4) .
FE1 N18 1.970(3) .
FE1 N18 1.970(3) 2_755
FE1 N19 1.985(3) .
FE1 N19 1.985(3) 2_755
FE2 N13 1.911(3) .
FE2 N8 1.913(3) .
FE2 N7 1.950(3) .
FE2 N9 1.955(3) .
FE2 N14 1.961(3) .
FE2 N12 1.979(3) .
CR1 C3 2.061(4) .
CR1 C2 2.076(5) .
CR1 C6 2.080(4) .
CR1 C4 2.070(4) .
CR1 C1 2.081(4) .
CR1 C5 2.090(4) .
C1 N1 1.138(5) .
C2 N2 1.143(5) .
C3 N3 1.149(5) .
C4 N4 1.139(5) .
C5 N5 1.129(5) .
C6 N6 1.144(5) .
C7 N10 1.345(5) .
C7 C8 1.359(6) .
C7 H7 0.9300 .
C8 C9 1.410(5) .
C8 H8 0.9300 .
C9 N7 1.350(5) .
C9 C10 1.455(5) .
C10 N8 1.349(4) .
C10 C11 1.381(5) .
C11 C12 1.358(6) .
C11 H11 0.9300 .
C12 C13 1.394(6) .
C12 H12 0.9300 .
C13 C14 1.372(5) .
C13 H13 0.9300 .
C14 N8 1.348(4) .
C14 C15 1.449(5) .
C15 N9 1.348(5) .
C15 C16 1.401(5) .
C16 C17 1.357(6) .
C16 H16 0.9300 .
C17 N11 1.353(5) .
C17 H17 0.9300 .
C18 N15 1.336(5) .
C18 C19 1.349(7) .
C18 H18 0.9300 .
C19 C20 1.393(5) .
C19 H19 0.9300 .
C20 N12 1.336(5) .
C20 C21 1.449(5) .
C21 N13 1.359(5) .
C21 C22 1.396(6) .
C22 C23 1.371(6) .
C22 H22 0.9300 .
C23 C24 1.396(6) .
C23 H23 0.9300 .
C24 C25 1.378(6) .
C24 H24 0.9300 .
C25 N13 1.359(5) .
C25 C32 1.453(5) .
C26 N17 1.355(4) .
C26 C33 1.375(6) .
C26 C31 1.454(5) .
C27 C28 1.376(6) .
C27 C32 1.380(5) .
C27 H27 0.9300 .
C28 N16 1.358(5) .
C28 H28 0.9300 .
C29 N22 1.340(5) .
C29 C30 1.364(6) .
C29 H29 0.9300 .
C30 C31 1.397(5) .
C30 H30 0.9300 .
C31 N18 1.355(5) .
C32 N14 1.340(5) .
C33 C34 1.375(5) .
C33 H33 0.9300 .
C34 C33 1.375(5) 2_755
C34 H34 0.9300 .
C35 N21 1.350(6) .
C35 C36 1.367(7) .
C35 H35 0.9300 .
C36 C37 1.390(5) .
C36 H36 0.9300 .
C37 N19 1.338(5) .
C37 C38 1.447(6) .
C38 N20 1.358(4) .
C38 C39 1.372(6) .
C39 C40 1.376(6) .
C39 H39 0.9300 .
C40 C39 1.376(6) 2_755
C40 H40 0.9300 .
N7 N10 1.342(4) .
N9 N11 1.347(4) .
N10 H10 0.833(19) .
N11 H11A 0.860(18) .
N12 N15 1.345(4) .
N14 N16 1.344(4) .
N15 H15 0.828(19) .
N16 H16A 0.877(18) .
N17 C26 1.355(4) 2_755
N18 N22 1.337(4) .
N19 N21 1.332(4) .
N20 C38 1.358(4) 2_755
N21 H21 0.870(19) .
N22 H22A 0.852(18) .
O4 O11 0.62(2) .
O5 O9 0.731(10) .
O6 O7 1.07(3) 5_756
O7 O6 1.07(3) 5_756
O8 O10 0.91(3) .
